data_7243618
loop_
_publ_author_name
'Xiang, Shiqun'
'Fan, Weibin'
'Zhang, Wei'
'Li, Yinghua'
'Guo, Shiwei'
'Huang, Deguang'

_publ_section_title
;
 Aqueous CO2 fixation: construction of pyridine skeletons in cooperation
 with ammonium cations
;
_journal_issue 20
_journal_name_full 'Green Chemistry'
_journal_page_first 7950
_journal_page_last 7955
_journal_paper_doi 10.1039/D1GC02303A
_journal_volume 23
_journal_year 2021
_chemical_formula_moiety 'C19 H11 F2 N'
_chemical_formula_sum 'C19 H11 F2 N'
_chemical_formula_weight 291.29
_space_group_crystal_system monoclinic
_space_group_IT_number 9
_space_group_name_Hall 'C -2yc'
_space_group_name_H-M_alt 'C 1 c 1'
_atom_sites_solution_hydrogens geom
_audit_creation_method SHELXL-2018/3
_audit_update_record
;
2021-09-10 deposited with the CCDC.	2021-09-13 downloaded from the CCDC.
;
_cell_angle_alpha 90
_cell_angle_beta 90.609(3)
_cell_angle_gamma 90
_cell_formula_units_Z 4
_cell_length_a 3.86350(10)
_cell_length_b 26.7080(10)
_cell_length_c 12.5375(3)
_cell_measurement_reflns_used 3784
_cell_measurement_temperature 150(2)
_cell_measurement_theta_max 72.9890
_cell_measurement_theta_min 4.8140
_cell_volume 1293.63(7)
_computing_cell_refinement 'CrysAlisPro 1.171.40.68a (Rigaku OD, 2019)'
_computing_data_collection 'CrysAlisPro 1.171.40.68a (Rigaku OD, 2019)'
_computing_data_reduction 'CrysAlisPro 1.171.40.68a (Rigaku OD, 2019)'
_computing_molecular_graphics 'Bruker SHELXTL'
_computing_publication_material 'Bruker SHELXTL'
_computing_structure_refinement 'SHELXL-2018/3 (Sheldrick, 2018)'
_diffrn_ambient_temperature 150(2)
_diffrn_detector_area_resol_mean 10.5594
_diffrn_measured_fraction_theta_full 0.998
_diffrn_measured_fraction_theta_max 0.994
_diffrn_measurement_device_type 'SuperNova, Dual, Cu at home/near, Atlas'
_diffrn_measurement_method '\w scans'
_diffrn_radiation_type CuK\a
_diffrn_radiation_wavelength 1.54184
_diffrn_reflns_av_R_equivalents 0.0283
_diffrn_reflns_av_unetI/netI 0.0224
_diffrn_reflns_Laue_measured_fraction_full 0.998
_diffrn_reflns_Laue_measured_fraction_max 0.994
_diffrn_reflns_limit_h_max 3
_diffrn_reflns_limit_h_min -4
_diffrn_reflns_limit_k_max 31
_diffrn_reflns_limit_k_min -31
_diffrn_reflns_limit_l_max 15
_diffrn_reflns_limit_l_min -13
_diffrn_reflns_number 6068
_diffrn_reflns_point_group_measured_fraction_full 0.778
_diffrn_reflns_point_group_measured_fraction_max 0.767
_diffrn_reflns_theta_full 67.684
_diffrn_reflns_theta_max 69.919
_diffrn_reflns_theta_min 4.838
_diffrn_source 'micro-focus sealed X-ray tube'
_exptl_absorpt_coefficient_mu 0.892
_exptl_absorpt_correction_T_max 1.00000
_exptl_absorpt_correction_T_min 0.71529
_exptl_absorpt_correction_type multi-scan
_exptl_absorpt_process_details
; 
CrysAlisPro 1.171.40.68a (Rigaku Oxford Diffraction, 2019) 
Empirical absorption correction using spherical harmonics, 
 implemented in SCALE3 ABSPACK scaling algorithm. 
;
_exptl_crystal_colour colorless
_exptl_crystal_density_diffrn 1.496
_exptl_crystal_density_method 'Not Measured'
_exptl_crystal_description needle
_exptl_crystal_F_000 600
_exptl_crystal_size_max 0.180
_exptl_crystal_size_mid 0.160
_exptl_crystal_size_min 0.040
_refine_diff_density_max 0.246
_refine_diff_density_min -0.240
_refine_diff_density_rms 0.063
_refine_ls_abs_structure_details
; 
 Flack x determined using 604 quotients [(I+)-(I-)]/[(I+)+(I-)] 
 (Parsons, Flack and Wagner, Acta Cryst. B69 (2013) 249-259). 
;
_refine_ls_abs_structure_Flack -0.10(9)
_refine_ls_extinction_coef 0.00124(19)
_refine_ls_extinction_expression Fc^*^=kFc[1+0.001xFc^2^\l^3^/sin(2\q)]^-1/4^
_refine_ls_extinction_method 'SHELXL-2018/3 (Sheldrick 2018)'
_refine_ls_goodness_of_fit_ref 1.176
_refine_ls_hydrogen_treatment constr
_refine_ls_matrix_type full
_refine_ls_number_parameters 200
_refine_ls_number_reflns 1881
_refine_ls_number_restraints 2
_refine_ls_restrained_S_all 1.175
_refine_ls_R_factor_all 0.0465
_refine_ls_R_factor_gt 0.0459
_refine_ls_shift/su_max 0.000
_refine_ls_shift/su_mean 0.000
_refine_ls_structure_factor_coef Fsqd
_refine_ls_weighting_details 'w=1/[\s^2^(Fo^2^)+(0.0265P)^2^+3.9800P] where P=(Fo^2^+2Fc^2^)/3'
_refine_ls_weighting_scheme calc
_refine_ls_wR_factor_gt 0.1169
_refine_ls_wR_factor_ref 0.1172
_reflns_Friedel_coverage 0.533
_reflns_Friedel_fraction_full 0.555
_reflns_Friedel_fraction_max 0.537
_reflns_number_gt 1845
_reflns_number_total 1881
_reflns_threshold_expression 'I > 2\s(I)'
_cod_data_source_file d1gc02303a2.cif
_cod_data_source_block Compound2g
_cod_depositor_comments 'Adding full bibliography for 7243618--7243621.cif.'
_cod_original_sg_symbol_H-M 'C c'
_cod_database_code 7243618
_shelx_shelxl_version_number 2018/3
_shelx_space_group_comment
; 
The symmetry employed for this shelxl refinement is uniquely defined 
by the following loop, which should always be used as a source of 
symmetry information in preference to the above space-group names. 
They are only intended as comments. 
;
_shelx_estimated_absorpt_t_min 0.856
_shelx_estimated_absorpt_t_max 0.965

loop_
_space_group_symop_operation_xyz
'x, y, z'
'x, -y, z+1/2'
'x+1/2, y+1/2, z'
'x+1/2, -y+1/2, z+1/2'

loop_
_atom_site_label
_atom_site_type_symbol
_atom_site_fract_x
_atom_site_fract_y
_atom_site_fract_z
_atom_site_U_iso_or_equiv
_atom_site_adp_type
_atom_site_occupancy
_atom_site_site_symmetry_order
_atom_site_calc_flag
_atom_site_refinement_flags_posn
_atom_site_refinement_flags_adp
_atom_site_refinement_flags_occupancy
_atom_site_disorder_assembly
_atom_site_disorder_group
F1 F 0.3203(9) 0.35994(11) 0.6005(3) 0.0346(8) Uani 1 1 d . . . . .
F2 F 0.1740(9) 0.71193(11) 0.7372(3) 0.0379(9) Uani 1 1 d . . . . .
N1 N 0.5056(11) 0.55380(16) 0.4858(3) 0.0214(9) Uani 1 1 d . . . . .
C1 C 0.6026(13) 0.51781(18) 0.4181(4) 0.0220(11) Uani 1 1 d . . . . .
C2 C 0.5718(13) 0.46386(18) 0.4355(4) 0.0228(11) Uani 1 1 d . . . . .
C3 C 0.4417(14) 0.43855(18) 0.5226(4) 0.0244(11) Uani 1 1 d . . . . .
H3 H 0.350394 0.455530 0.582603 0.029 Uiso 1 1 calc R U . . .
C4 C 0.4535(14) 0.38681(19) 0.5164(4) 0.0264(11) Uani 1 1 d . . . . .
C5 C 0.5820(14) 0.36078(18) 0.4320(4) 0.0282(12) Uani 1 1 d . . . . .
H5 H 0.581245 0.325208 0.431948 0.034 Uiso 1 1 calc R U . . .
C6 C 0.7148(13) 0.38729(19) 0.3456(4) 0.0257(11) Uani 1 1 d . . . . .
H6 H 0.808457 0.370016 0.286267 0.031 Uiso 1 1 calc R U . . .
C7 C 0.7080(12) 0.43897(19) 0.3475(4) 0.0228(11) Uani 1 1 d . . . . .
C8 C 0.8276(14) 0.47621(18) 0.2644(4) 0.0250(12) Uani 1 1 d . . . . .
H8A H 1.077960 0.472530 0.250239 0.030 Uiso 1 1 calc R U . . .
H8B H 0.696363 0.472279 0.196626 0.030 Uiso 1 1 calc R U . . .
C9 C 0.7501(13) 0.52593(19) 0.3166(4) 0.0232(11) Uani 1 1 d . . . . .
C10 C 0.8033(12) 0.5745(2) 0.2809(4) 0.0236(11) Uani 1 1 d . . . . .
H10 H 0.900261 0.581314 0.213144 0.028 Uiso 1 1 calc R U . . .
C11 C 0.7071(13) 0.61231(19) 0.3497(4) 0.0234(11) Uani 1 1 d . . . . .
C12 C 0.7266(13) 0.66836(18) 0.3373(4) 0.0241(11) Uani 1 1 d . . . . .
H12A H 0.584800 0.679908 0.275852 0.029 Uiso 1 1 calc R U . . .
H12B H 0.968556 0.679590 0.327835 0.029 Uiso 1 1 calc R U . . .
C13 C 0.5819(13) 0.68713(18) 0.4413(4) 0.0233(11) Uani 1 1 d . . . . .
C14 C 0.5441(14) 0.7360(2) 0.4787(4) 0.0271(12) Uani 1 1 d . . . . .
H14 H 0.612639 0.763582 0.435922 0.032 Uiso 1 1 calc R U . . .
C15 C 0.4063(15) 0.74399(19) 0.5783(4) 0.0291(13) Uani 1 1 d . . . . .
H15 H 0.376788 0.776969 0.605064 0.035 Uiso 1 1 calc R U . . .
C16 C 0.3123(13) 0.7028(2) 0.6382(4) 0.0277(12) Uani 1 1 d . . . . .
C17 C 0.3406(14) 0.65417(19) 0.6056(4) 0.0237(11) Uani 1 1 d . . . . .
H17 H 0.266194 0.626991 0.648574 0.028 Uiso 1 1 calc R U . . .
C18 C 0.4853(13) 0.64695(19) 0.5055(4) 0.0242(12) Uani 1 1 d . . . . .
C19 C 0.5606(12) 0.60048(18) 0.4487(4) 0.0214(11) Uani 1 1 d . . . . .

loop_
_atom_site_aniso_label
_atom_site_aniso_U_11
_atom_site_aniso_U_22
_atom_site_aniso_U_33
_atom_site_aniso_U_23
_atom_site_aniso_U_13
_atom_site_aniso_U_12
F1 0.050(2) 0.0256(16) 0.0282(17) 0.0045(13) 0.0042(14) -0.0026(14)
F2 0.061(2) 0.0295(15) 0.0232(16) -0.0017(13) 0.0122(15) 0.0023(15)
N1 0.021(2) 0.027(2) 0.016(2) -0.0003(17) 0.0024(17) -0.0007(16)
C1 0.021(3) 0.026(3) 0.018(3) -0.002(2) 0.002(2) 0.001(2)
C2 0.020(3) 0.027(2) 0.021(3) 0.000(2) -0.002(2) 0.001(2)
C3 0.026(3) 0.026(2) 0.021(3) -0.006(2) 0.000(2) 0.001(2)
C4 0.028(3) 0.028(2) 0.023(3) 0.002(2) -0.002(2) -0.003(2)
C5 0.029(3) 0.025(2) 0.031(3) -0.004(2) -0.004(2) 0.000(2)
C6 0.023(3) 0.031(3) 0.023(3) -0.009(2) -0.001(2) 0.005(2)
C7 0.017(3) 0.030(3) 0.022(3) -0.003(2) -0.001(2) 0.001(2)
C8 0.024(3) 0.030(3) 0.021(3) -0.002(2) 0.002(2) 0.000(2)
C9 0.021(3) 0.030(3) 0.019(3) -0.001(2) -0.001(2) 0.000(2)
C10 0.021(3) 0.033(3) 0.017(2) 0.001(2) 0.003(2) -0.005(2)
C11 0.019(3) 0.029(3) 0.022(3) -0.001(2) -0.001(2) -0.001(2)
C12 0.025(3) 0.028(3) 0.020(3) 0.004(2) 0.001(2) -0.004(2)
C13 0.023(3) 0.025(2) 0.021(3) 0.001(2) -0.001(2) -0.002(2)
C14 0.030(3) 0.025(3) 0.025(3) 0.004(2) 0.000(2) -0.004(2)
C15 0.040(3) 0.020(3) 0.028(3) -0.003(2) 0.002(3) -0.001(2)
C16 0.035(3) 0.031(3) 0.016(2) -0.002(2) 0.003(2) 0.000(2)
C17 0.028(3) 0.024(2) 0.018(3) 0.004(2) 0.002(2) -0.002(2)
C18 0.022(3) 0.025(3) 0.025(3) 0.000(2) -0.003(2) -0.002(2)
C19 0.018(3) 0.025(2) 0.022(3) 0.001(2) 0.002(2) -0.001(2)

loop_
_atom_type_symbol
_atom_type_description
_atom_type_scat_dispersion_real
_atom_type_scat_dispersion_imag
_atom_type_scat_source
C C 0.0181 0.0091 'International Tables Vol C Tables 4.2.6.8 and 6.1.1.4'
H H 0.0000 0.0000 'International Tables Vol C Tables 4.2.6.8 and 6.1.1.4'
F F 0.0727 0.0534 'International Tables Vol C Tables 4.2.6.8 and 6.1.1.4'
N N 0.0311 0.0180 'International Tables Vol C Tables 4.2.6.8 and 6.1.1.4'

loop_
_geom_angle_atom_site_label_1
_geom_angle_atom_site_label_2
_geom_angle_atom_site_label_3
_geom_angle
_geom_angle_site_symmetry_1
_geom_angle_site_symmetry_3
_geom_angle_publ_flag
C1 N1 C19 113.5(4) . . ?
N1 C1 C9 125.3(5) . . ?
N1 C1 C2 126.1(5) . . ?
C9 C1 C2 108.6(4) . . ?
C3 C2 C7 122.3(4) . . ?
C3 C2 C1 129.1(5) . . ?
C7 C2 C1 108.6(5) . . ?
C2 C3 C4 115.5(5) . . ?
C2 C3 H3 122.2 . . ?
C4 C3 H3 122.2 . . ?
C5 C4 F1 118.0(4) . . ?
C5 C4 C3 124.4(5) . . ?
F1 C4 C3 117.6(5) . . ?
C4 C5 C6 118.9(5) . . ?
C4 C5 H5 120.6 . . ?
C6 C5 H5 120.6 . . ?
C7 C6 C5 119.1(5) . . ?
C7 C6 H6 120.5 . . ?
C5 C6 H6 120.5 . . ?
C6 C7 C2 119.8(5) . . ?
C6 C7 C8 129.6(5) . . ?
C2 C7 C8 110.6(4) . . ?
C9 C8 C7 102.4(4) . . ?
C9 C8 H8A 111.3 . . ?
C7 C8 H8A 111.3 . . ?
C9 C8 H8B 111.3 . . ?
C7 C8 H8B 111.3 . . ?
H8A C8 H8B 109.2 . . ?
C10 C9 C1 119.7(5) . . ?
C10 C9 C8 130.5(5) . . ?
C1 C9 C8 109.8(4) . . ?
C11 C10 C9 116.1(5) . . ?
C11 C10 H10 121.9 . . ?
C9 C10 H10 121.9 . . ?
C10 C11 C19 120.0(5) . . ?
C10 C11 C12 130.4(5) . . ?
C19 C11 C12 109.6(4) . . ?
C11 C12 C13 102.8(4) . . ?
C11 C12 H12A 111.2 . . ?
C13 C12 H12A 111.2 . . ?
C11 C12 H12B 111.2 . . ?
C13 C12 H12B 111.2 . . ?
H12A C12 H12B 109.1 . . ?
C18 C13 C14 119.7(5) . . ?
C18 C13 C12 110.3(4) . . ?
C14 C13 C12 129.9(5) . . ?
C15 C14 C13 119.4(5) . . ?
C15 C14 H14 120.3 . . ?
C13 C14 H14 120.3 . . ?
C14 C15 C16 118.4(5) . . ?
C14 C15 H15 120.8 . . ?
C16 C15 H15 120.8 . . ?
C17 C16 F2 118.0(5) . . ?
C17 C16 C15 124.8(5) . . ?
F2 C16 C15 117.2(4) . . ?
C16 C17 C18 115.8(5) . . ?
C16 C17 H17 122.1 . . ?
C18 C17 H17 122.1 . . ?
C17 C18 C13 121.8(5) . . ?
C17 C18 C19 129.8(5) . . ?
C13 C18 C19 108.4(4) . . ?
N1 C19 C11 125.4(5) . . ?
N1 C19 C18 125.7(4) . . ?
C11 C19 C18 108.9(4) . . ?

loop_
_geom_bond_atom_site_label_1
_geom_bond_atom_site_label_2
_geom_bond_distance
_geom_bond_site_symmetry_2
_geom_bond_publ_flag
F1 C4 1.380(6) . ?
F2 C16 1.378(6) . ?
N1 C1 1.339(7) . ?
N1 C19 1.348(6) . ?
C1 C9 1.416(8) . ?
C1 C2 1.463(7) . ?
C2 C3 1.383(7) . ?
C2 C7 1.395(7) . ?
C3 C4 1.385(7) . ?
C3 H3 0.9500 . ?
C4 C5 1.364(7) . ?
C5 C6 1.396(8) . ?
C5 H5 0.9500 . ?
C6 C7 1.381(7) . ?
C6 H6 0.9500 . ?
C7 C8 1.517(7) . ?
C8 C9 1.512(7) . ?
C8 H8A 0.9900 . ?
C8 H8B 0.9900 . ?
C9 C10 1.388(7) . ?
C10 C11 1.381(7) . ?
C10 H10 0.9500 . ?
C11 C19 1.406(7) . ?
C11 C12 1.507(7) . ?
C12 C13 1.510(7) . ?
C12 H12A 0.9900 . ?
C12 H12B 0.9900 . ?
C13 C18 1.395(7) . ?
C13 C14 1.396(7) . ?
C14 C15 1.379(7) . ?
C14 H14 0.9500 . ?
C15 C16 1.382(7) . ?
C15 H15 0.9500 . ?
C16 C17 1.368(7) . ?
C17 C18 1.393(7) . ?
C17 H17 0.9500 . ?
C18 C19 1.462(7) . ?

loop_
_geom_torsion_atom_site_label_1
_geom_torsion_atom_site_label_2
_geom_torsion_atom_site_label_3
_geom_torsion_atom_site_label_4
_geom_torsion
_geom_torsion_site_symmetry_1
_geom_torsion_site_symmetry_2
_geom_torsion_site_symmetry_3
_geom_torsion_site_symmetry_4
_geom_torsion_publ_flag
C19 N1 C1 C9 0.1(7) . . . . ?
C19 N1 C1 C2 -179.3(5) . . . . ?
N1 C1 C2 C3 -0.2(10) . . . . ?
C9 C1 C2 C3 -179.7(5) . . . . ?
N1 C1 C2 C7 -178.7(5) . . . . ?
C9 C1 C2 C7 1.8(6) . . . . ?
C7 C2 C3 C4 -0.4(7) . . . . ?
C1 C2 C3 C4 -178.7(5) . . . . ?
C2 C3 C4 C5 0.0(8) . . . . ?
C2 C3 C4 F1 -178.7(4) . . . . ?
F1 C4 C5 C6 179.4(5) . . . . ?
C3 C4 C5 C6 0.6(8) . . . . ?
C4 C5 C6 C7 -0.8(8) . . . . ?
C5 C6 C7 C2 0.4(8) . . . . ?
C5 C6 C7 C8 -178.7(5) . . . . ?
C3 C2 C7 C6 0.2(8) . . . . ?
C1 C2 C7 C6 178.8(4) . . . . ?
C3 C2 C7 C8 179.5(4) . . . . ?
C1 C2 C7 C8 -1.9(6) . . . . ?
C6 C7 C8 C9 -179.6(5) . . . . ?
C2 C7 C8 C9 1.2(6) . . . . ?
N1 C1 C9 C10 -0.1(8) . . . . ?
C2 C1 C9 C10 179.4(5) . . . . ?
N1 C1 C9 C8 179.5(5) . . . . ?
C2 C1 C9 C8 -1.0(6) . . . . ?
C7 C8 C9 C10 179.5(5) . . . . ?
C7 C8 C9 C1 -0.1(5) . . . . ?
C1 C9 C10 C11 0.4(7) . . . . ?
C8 C9 C10 C11 -179.1(5) . . . . ?
C9 C10 C11 C19 -0.8(7) . . . . ?
C9 C10 C11 C12 -179.9(5) . . . . ?
C10 C11 C12 C13 -179.7(5) . . . . ?
C19 C11 C12 C13 1.2(6) . . . . ?
C11 C12 C13 C18 -0.8(6) . . . . ?
C11 C12 C13 C14 177.6(5) . . . . ?
C18 C13 C14 C15 -1.0(8) . . . . ?
C12 C13 C14 C15 -179.3(5) . . . . ?
C13 C14 C15 C16 0.5(8) . . . . ?
C14 C15 C16 C17 -1.0(8) . . . . ?
C14 C15 C16 F2 -179.7(5) . . . . ?
F2 C16 C17 C18 -179.3(5) . . . . ?
C15 C16 C17 C18 2.0(8) . . . . ?
C16 C17 C18 C13 -2.4(7) . . . . ?
C16 C17 C18 C19 178.2(5) . . . . ?
C14 C13 C18 C17 2.1(8) . . . . ?
C12 C13 C18 C17 -179.3(5) . . . . ?
C14 C13 C18 C19 -178.4(5) . . . . ?
C12 C13 C18 C19 0.2(5) . . . . ?
C1 N1 C19 C11 -0.5(7) . . . . ?
C1 N1 C19 C18 -179.0(5) . . . . ?
C10 C11 C19 N1 0.9(8) . . . . ?
C12 C11 C19 N1 -179.8(5) . . . . ?
C10 C11 C19 C18 179.6(5) . . . . ?
C12 C11 C19 C18 -1.1(6) . . . . ?
C17 C18 C19 N1 -1.3(9) . . . . ?
C13 C18 C19 N1 179.3(5) . . . . ?
C17 C18 C19 C11 -180.0(5) . . . . ?
C13 C18 C19 C11 0.6(5) . . . . ?
